data_4026000
loop_
_publ_author_name
'Susanne C. Martens'
'Till Riehm'
'Sonja Geib'
'Hubert Wadepohl'
'Lutz H. Gade'

_publ_section_title
;
 Substitutent Effects in the Periphery of 2,9-Bisaryl-tetraazaperopyrene
 Dyes
;
_journal_name_full 'Journal of Organic Chemistry'
_journal_page_first 609
_journal_page_last 617
_journal_paper_doi 10.1021/jo102141w
_journal_volume 76
_journal_year 2011
_chemical_formula_sum 'C50 H16 F34 N4 O16'
_chemical_formula_weight 1574.67
_space_group_IT_number 2
_symmetry_cell_setting triclinic
_symmetry_Int_Tables_number 2
_symmetry_space_group_name_Hall '-P 1'
_symmetry_space_group_name_H-M 'P -1'
_atom_sites_solution_hydrogens geom
_atom_sites_solution_primary direct
_atom_sites_solution_secondary difmap
_audit_block_code ga_tr21
_audit_creation_method SHELXL-97
_cell_angle_alpha 80.477(11)
_cell_angle_beta 79.834(9)
_cell_angle_gamma 74.240(8)
_cell_formula_units_Z 1
_cell_length_a 7.985(4)
_cell_length_b 11.766(6)
_cell_length_c 16.176(8)
_cell_measurement_reflns_used 2990
_cell_measurement_temperature 100(2)
_cell_measurement_theta_max 24.04
_cell_measurement_theta_min 2.35
_cell_volume 1428.5(12)
_computing_cell_refinement
;
SAINT (Bruker AXS, 1997-2008). Includes estimated systematic errors
 of the unit cell constants from Monte Carlo simulations.
;
_computing_data_collection 'SMART-5.631 (Bruker AXS, 2003)'
_computing_data_reduction 'SAINT (Bruker AXS, 1997-2008); TWINABS (Bruker AXS, 2008)'
_computing_publication_material 'SHELXL-97 (Sheldrick, 1997)'
_computing_structure_refinement 'SHELXL-97 (Sheldrick, 1997)'
_computing_structure_solution 'SHELXS-97 (Sheldrick, 1997)'
_diffrn_ambient_environment 'perfluoro polyether oil'
_diffrn_ambient_temperature 100(2)
_diffrn_detector 'CCD plate'
_diffrn_detector_area_resol_mean 8.19
_diffrn_detector_type CCD-PXL-KAF2
_diffrn_measured_fraction_theta_full 0.998
_diffrn_measured_fraction_theta_max 0.998
_diffrn_measurement_device 'three-circle diffractometer'
_diffrn_measurement_device_type 'Bruker AXS Smart 1000'
_diffrn_measurement_method '\f- and \w-scans'
_diffrn_measurement_specimen_support 'polyimid foil'
_diffrn_radiation_monochromator graphite
_diffrn_radiation_probe x-ray
_diffrn_radiation_type MoK\a
_diffrn_radiation_wavelength 0.71073
_diffrn_reflns_av_R_equivalents 0.0747
_diffrn_reflns_av_sigmaI/netI 0.0693
_diffrn_reflns_limit_h_max 9
_diffrn_reflns_limit_h_min -9
_diffrn_reflns_limit_k_max 14
_diffrn_reflns_limit_k_min -14
_diffrn_reflns_limit_l_max 20
_diffrn_reflns_limit_l_min 0
_diffrn_reflns_number 42448
_diffrn_reflns_theta_full 26.39
_diffrn_reflns_theta_max 26.39
_diffrn_reflns_theta_min 2.09
_diffrn_source 'fine-focus sealed tube'
_exptl_absorpt_coefficient_mu 0.205
_exptl_absorpt_correction_T_max 0.862017
_exptl_absorpt_correction_T_min 0.763181
_exptl_absorpt_correction_type multi-scan
_exptl_absorpt_process_details
;
multi-scan from symmetry-related measurements (Blessing 1995)
TWINABS (Sheldrick & Bruker AXS, 2004-2008)
;
_exptl_crystal_colour yellow
_exptl_crystal_density_diffrn 1.831
_exptl_crystal_description needle
_exptl_crystal_F_000 778
_exptl_crystal_size_max 0.30
_exptl_crystal_size_mid 0.10
_exptl_crystal_size_min 0.03
_refine_diff_density_max 0.772
_refine_diff_density_min -0.718
_refine_diff_density_rms 0.086
_refine_ls_abs_structure_details 'Flack H D (1983), Acta Cryst. A39, 876-881'
_refine_ls_extinction_method none
_refine_ls_goodness_of_fit_ref 1.033
_refine_ls_hydrogen_treatment mixed
_refine_ls_matrix_type full
_refine_ls_number_parameters 543
_refine_ls_number_reflns 7606
_refine_ls_number_restraints 60
_refine_ls_restrained_S_all 1.045
_refine_ls_R_factor_all 0.1399
_refine_ls_R_factor_gt 0.0806
_refine_ls_shift/su_max 0.000
_refine_ls_shift/su_mean 0.000
_refine_ls_structure_factor_coef Fsqd
_refine_ls_weighting_details 'calc w=1/[\s^2^(Fo^2^)+(0.0312P)^2^+5.9840P] where P=(Fo^2^+2Fc^2^)/3'
_refine_ls_weighting_scheme calc
_refine_ls_wR_factor_gt 0.1550
_refine_ls_wR_factor_ref 0.1899
_reflns_number_gt 4540
_reflns_number_total 7606
_reflns_threshold_expression >2sigma(I)
_cod_data_source_file jo102141w_si_006.cif
_cod_data_source_block compound_H26a2+
_cod_database_code 4026000

loop_
_symmetry_equiv_pos_as_xyz
'x, y, z'
'-x, -y, -z'

loop_
_atom_site_label
_atom_site_type_symbol
_atom_site_fract_x
_atom_site_fract_y
_atom_site_fract_z
_atom_site_U_iso_or_equiv
_atom_site_adp_type
_atom_site_occupancy
_atom_site_symmetry_multiplicity
_atom_site_calc_flag
_atom_site_refinement_flags
_atom_site_disorder_assembly
_atom_site_disorder_group
N1 N 0.8895(5) 0.1776(4) 0.2706(3) 0.0236(9) Uani 1 1 d . . .
H1 H 0.867(7) 0.247(5) 0.282(3) 0.031 Uiso 1 1 d . . .
N2 N 0.9392(5) -0.0262(4) 0.3183(2) 0.0256(10) Uani 1 1 d . . .
C1 C 0.9168(6) 0.1617(4) 0.1877(3) 0.0231(11) Uani 1 1 d . . .
C2 C 0.9002(7) 0.2587(4) 0.1227(3) 0.0261(11) Uani 1 1 d . . .
H2 H 0.8745 0.3379 0.1360 0.031 Uiso 1 1 calc R . .
C3 C 0.9212(7) 0.2379(4) 0.0415(3) 0.0249(11) Uani 1 1 d . . .
H3 H 0.9096 0.3036 -0.0018 0.030 Uiso 1 1 calc R . .
C4 C 0.9604(6) 0.1202(4) 0.0182(3) 0.0199(10) Uani 1 1 d . . .
C5 C 0.9790(6) 0.0224(4) 0.0835(3) 0.0198(10) Uani 1 1 d . . .
C6 C 0.9553(6) 0.0444(4) 0.1685(3) 0.0193(10) Uani 1 1 d . . .
C7 C 0.9671(6) -0.0477(4) 0.2361(3) 0.0238(11) Uani 1 1 d . . .
C8 C 1.0079(7) -0.1669(4) 0.2183(3) 0.0275(12) Uani 1 1 d . . .
H8 H 1.0176 -0.2306 0.2632 0.033 Uiso 1 1 calc R . .
C9 C 1.0333(7) -0.1899(4) 0.1366(3) 0.0256(11) Uani 1 1 d . . .
H9 H 1.0621 -0.2703 0.1257 0.031 Uiso 1 1 calc R . .
C10 C 1.0180(6) -0.0971(4) 0.0665(3) 0.0206(10) Uani 1 1 d . . .
C21 C 0.9007(6) 0.0846(5) 0.3325(3) 0.0260(11) Uani 1 1 d . . .
C23 C 0.8599(7) 0.1128(5) 0.4213(3) 0.0335(14) Uani 1 1 d . . .
C24 C 0.9290(9) 0.1933(5) 0.4487(4) 0.0448(16) Uani 1 1 d . . .
C25 C 0.8843(11) 0.2228(6) 0.5305(4) 0.061(2) Uani 1 1 d . . .
C26 C 0.7638(10) 0.1738(8) 0.5845(4) 0.071(3) Uani 1 1 d . . .
C27 C 0.6944(9) 0.0933(9) 0.5604(4) 0.074(3) Uani 1 1 d . . .
C28 C 0.7430(8) 0.0623(7) 0.4789(4) 0.056(2) Uani 1 1 d . . .
F1 F 1.0479(7) 0.2418(3) 0.3969(2) 0.0722(14) Uani 1 1 d . . .
F2 F 0.9576(9) 0.2978(4) 0.5562(3) 0.098(2) Uani 1 1 d . . .
F3 F 0.7152(6) 0.2027(5) 0.6645(2) 0.098(2) Uani 1 1 d . . .
F4 F 0.5794(7) 0.0451(8) 0.6134(3) 0.141(3) Uani 1 1 d . . .
F5 F 0.6731(6) -0.0153(5) 0.4563(2) 0.0914(18) Uani 1 1 d . . .
C31 C 0.3827(8) 0.3351(6) 0.3448(4) 0.0446(16) Uani 1 1 d . . .
C32 C 0.3565(10) 0.3729(6) 0.4334(5) 0.082(3) Uani 1 1 d D . .
F31 F 0.2164(8) 0.4607(5) 0.4471(3) 0.129(3) Uani 1 1 d D . .
F32 F 0.3379(9) 0.2822(5) 0.4921(3) 0.119(2) Uani 1 1 d D . .
F33 F 0.4987(9) 0.4026(5) 0.4454(4) 0.129(3) Uani 1 1 d D . .
O31 O 0.2784(6) 0.3938(4) 0.2950(2) 0.0471(11) Uani 1 1 d . . .
O32 O 0.5064(5) 0.2483(4) 0.3331(3) 0.0476(11) Uani 1 1 d . . .
C41 C 0.4188(8) 0.0780(6) 0.2063(4) 0.0450(16) Uani 1 1 d . . .
C42A C 0.4932(18) 0.0075(14) 0.1262(10) 0.042(5) Uani 0.469(10) 1 d PDU A 1
F41A F 0.609(2) -0.0891(14) 0.1520(10) 0.068(5) Uani 0.469(10) 1 d PDU A 1
F42A F 0.5725(11) 0.0629(8) 0.0594(5) 0.058(3) Uani 0.469(10) 1 d PD A 1
F43A F 0.3615(12) -0.0228(12) 0.1039(8) 0.073(5) Uani 0.469(10) 1 d PD A 1
C42B C 0.4490(18) -0.0060(13) 0.1415(10) 0.044(4) Uani 0.531(10) 1 d PDU A 2
F41B F 0.6174(15) -0.0478(14) 0.1148(8) 0.063(4) Uani 0.531(10) 1 d PDU A 2
F42B F 0.3784(10) -0.0976(7) 0.1631(6) 0.059(3) Uani 0.531(10) 1 d PD A 2
F43B F 0.3726(13) 0.0605(9) 0.0774(5) 0.071(3) Uani 0.531(10) 1 d PD A 2
O41 O 0.2703(6) 0.1080(5) 0.2380(4) 0.0737(17) Uani 1 1 d . A .
O42 O 0.5569(5) 0.1030(4) 0.2243(3) 0.0395(10) Uani 1 1 d . A .
H42 H 0.5251 0.1529 0.2592 0.059 Uiso 1 1 calc R . .
C51 C 0.2798(8) 0.4220(5) 0.0866(4) 0.0379(14) Uani 1 1 d . . .
C52 C 0.3461(8) 0.3880(5) -0.0031(4) 0.0461(16) Uani 1 1 d D . .
F51 F 0.2968(7) 0.2945(4) -0.0131(3) 0.0885(16) Uani 1 1 d D . .
F52 F 0.5145(6) 0.3608(6) -0.0217(3) 0.119(2) Uani 1 1 d D . .
F53 F 0.2829(11) 0.4720(4) -0.0593(3) 0.157(4) Uani 1 1 d D . .
O51 O 0.1575(6) 0.5040(4) 0.1002(3) 0.0534(12) Uani 1 1 d . . .
O52 O 0.3718(7) 0.3481(4) 0.1396(3) 0.0632(14) Uani 1 1 d . . .
H22 H 0.3367 0.3680 0.1885 0.095 Uiso 1 1 calc R . .
C61 C 0.8510(8) 0.5174(5) 0.2890(4) 0.0397(14) Uani 1 1 d . B .
C62 C 0.6832(8) 0.6170(5) 0.2839(4) 0.0553(19) Uani 1 1 d D . .
F61A F 0.7168(19) 0.6950(14) 0.2179(9) 0.084(4) Uani 0.478(17) 1 d PDU B 3
F62A F 0.627(2) 0.6628(18) 0.3524(8) 0.099(6) Uani 0.478(17) 1 d PDU B 3
F63A F 0.5592(13) 0.5793(10) 0.2604(6) 0.053(3) Uani 0.478(17) 1 d PD B 3
F61B F 0.665(3) 0.6646(14) 0.2082(6) 0.123(6) Uani 0.522(17) 1 d PDU B 4
F62B F 0.6839(16) 0.7106(9) 0.3201(7) 0.060(3) Uani 0.522(17) 1 d PDU B 4
F63B F 0.5461(15) 0.5832(9) 0.3270(19) 0.219(16) Uani 0.522(17) 1 d PD B 4
O61 O 0.8516(7) 0.4196(4) 0.2767(3) 0.0557(13) Uani 1 1 d . . .
O62 O 0.9780(6) 0.5530(3) 0.3068(3) 0.0433(10) Uani 1 1 d . . .
H62 H 1.0675 0.4957 0.3090 0.065 Uiso 1 1 calc R B .

loop_
_atom_site_aniso_label
_atom_site_aniso_U_11
_atom_site_aniso_U_22
_atom_site_aniso_U_33
_atom_site_aniso_U_23
_atom_site_aniso_U_13
_atom_site_aniso_U_12
N1 0.020(2) 0.024(2) 0.024(2) -0.0078(18) -0.0036(17) 0.0021(18)
N2 0.023(2) 0.031(2) 0.019(2) -0.0034(18) -0.0056(17) 0.0000(18)
C1 0.017(2) 0.033(3) 0.019(2) -0.005(2) -0.002(2) -0.004(2)
C2 0.028(3) 0.021(3) 0.028(3) -0.004(2) -0.003(2) -0.005(2)
C3 0.029(3) 0.022(2) 0.025(3) -0.003(2) -0.003(2) -0.007(2)
C4 0.017(2) 0.021(2) 0.021(2) -0.0017(19) -0.0027(19) -0.0033(19)
C5 0.016(2) 0.025(2) 0.019(2) -0.0028(19) -0.0008(19) -0.006(2)
C6 0.018(2) 0.022(2) 0.019(2) -0.0036(19) -0.0031(19) -0.005(2)
C7 0.022(3) 0.028(3) 0.020(2) -0.005(2) -0.003(2) -0.002(2)
C8 0.028(3) 0.026(3) 0.026(3) 0.004(2) -0.006(2) -0.004(2)
C9 0.028(3) 0.022(3) 0.025(3) -0.004(2) -0.005(2) -0.002(2)
C10 0.019(2) 0.022(2) 0.021(2) -0.0031(19) -0.0030(19) -0.004(2)
C21 0.022(3) 0.031(3) 0.022(2) -0.007(2) -0.005(2) 0.001(2)
C23 0.029(3) 0.040(3) 0.024(3) -0.012(2) -0.006(2) 0.011(2)
C24 0.066(4) 0.034(3) 0.027(3) -0.009(3) -0.014(3) 0.008(3)
C25 0.088(6) 0.043(4) 0.043(4) -0.025(3) -0.030(4) 0.027(4)
C26 0.048(4) 0.117(7) 0.029(4) -0.044(4) -0.021(3) 0.045(4)
C27 0.030(4) 0.160(9) 0.026(3) -0.022(4) 0.001(3) -0.008(5)
C28 0.028(3) 0.114(6) 0.027(3) -0.022(4) -0.007(3) -0.009(4)
F1 0.148(4) 0.049(2) 0.038(2) -0.0016(18) -0.030(3) -0.046(3)
F2 0.201(6) 0.044(2) 0.051(2) -0.025(2) -0.050(3) -0.002(3)
F3 0.062(3) 0.160(5) 0.043(2) -0.061(3) -0.030(2) 0.062(3)
F4 0.062(3) 0.353(10) 0.030(2) -0.046(4) 0.015(2) -0.091(5)
F5 0.072(3) 0.203(6) 0.027(2) -0.027(3) 0.012(2) -0.086(4)
C31 0.038(3) 0.050(4) 0.041(3) -0.016(3) -0.013(3) 0.007(3)
C32 0.099(7) 0.076(6) 0.059(5) -0.036(5) -0.046(5) 0.037(5)
F31 0.174(6) 0.098(4) 0.069(3) -0.054(3) -0.051(4) 0.089(4)
F32 0.167(6) 0.105(4) 0.042(3) -0.016(3) -0.029(3) 0.049(4)
F33 0.169(6) 0.109(5) 0.128(5) -0.069(4) -0.094(5) 0.011(4)
O31 0.044(3) 0.051(3) 0.035(2) -0.009(2) -0.007(2) 0.008(2)
O32 0.037(2) 0.052(3) 0.052(3) -0.021(2) -0.015(2) 0.006(2)
C41 0.028(3) 0.045(4) 0.062(4) -0.016(3) -0.009(3) -0.003(3)
C42A 0.022(10) 0.052(9) 0.060(11) -0.028(8) -0.003(9) -0.014(8)
F41A 0.053(7) 0.050(9) 0.099(13) -0.040(7) -0.014(7) 0.012(6)
F42A 0.056(6) 0.077(7) 0.041(5) -0.019(4) 0.008(4) -0.020(5)
F43A 0.028(5) 0.113(12) 0.095(11) -0.069(10) 0.006(6) -0.025(7)
C42B 0.017(8) 0.062(10) 0.047(8) -0.011(7) 0.003(7) -0.003(7)
F41B 0.029(5) 0.086(12) 0.079(10) -0.050(8) 0.005(5) -0.007(6)
F42B 0.051(5) 0.048(5) 0.084(7) -0.025(4) 0.010(5) -0.023(4)
F43B 0.079(7) 0.079(7) 0.047(5) -0.008(5) -0.022(5) -0.001(6)
O41 0.023(2) 0.087(4) 0.122(5) -0.066(4) -0.005(3) -0.002(2)
O42 0.021(2) 0.049(3) 0.049(3) -0.019(2) -0.0037(18) -0.0026(18)
C51 0.043(4) 0.030(3) 0.038(3) 0.003(3) -0.007(3) -0.009(3)
C52 0.063(5) 0.028(3) 0.043(4) 0.000(3) -0.013(3) -0.003(3)
F51 0.118(4) 0.099(4) 0.070(3) -0.040(3) 0.022(3) -0.069(3)
F52 0.062(3) 0.234(7) 0.070(3) -0.072(4) 0.020(3) -0.043(4)
F53 0.299(10) 0.062(3) 0.041(2) 0.004(2) -0.013(4) 0.057(5)
O51 0.060(3) 0.040(2) 0.045(3) 0.001(2) -0.005(2) 0.006(2)
O52 0.062(3) 0.066(3) 0.040(2) -0.008(2) -0.011(2) 0.024(3)
C61 0.048(4) 0.026(3) 0.043(3) -0.007(3) -0.006(3) -0.004(3)
C62 0.047(4) 0.027(3) 0.089(6) -0.006(4) -0.011(4) -0.003(3)
F61A 0.067(7) 0.064(7) 0.132(10) 0.032(7) -0.063(7) -0.029(5)
F62A 0.079(11) 0.136(14) 0.059(8) -0.063(9) -0.018(7) 0.048(9)
F63A 0.038(5) 0.075(7) 0.054(6) -0.028(5) -0.011(4) -0.015(5)
F61B 0.147(14) 0.109(11) 0.106(8) -0.047(8) -0.107(8) 0.054(9)
F62B 0.056(7) 0.055(6) 0.053(6) -0.025(5) -0.003(5) 0.023(4)
F63B 0.053(8) 0.031(6) 0.53(5) -0.005(14) 0.047(16) -0.009(5)
O61 0.077(3) 0.027(2) 0.065(3) -0.007(2) -0.018(3) -0.009(2)
O62 0.042(3) 0.030(2) 0.055(3) -0.010(2) -0.012(2) 0.0025(19)

loop_
_atom_type_symbol
_atom_type_description
_atom_type_scat_dispersion_real
_atom_type_scat_dispersion_imag
_atom_type_scat_source
C C 0.0033 0.0016 'International Tables Vol C Tables 4.2.6.8 and 6.1.1.4'
H H 0.0000 0.0000 'International Tables Vol C Tables 4.2.6.8 and 6.1.1.4'
F F 0.0171 0.0103 'International Tables Vol C Tables 4.2.6.8 and 6.1.1.4'
N N 0.0061 0.0033 'International Tables Vol C Tables 4.2.6.8 and 6.1.1.4'
O O 0.0106 0.0060 'International Tables Vol C Tables 4.2.6.8 and 6.1.1.4'

loop_
_geom_angle_atom_site_label_1
_geom_angle_atom_site_label_2
_geom_angle_atom_site_label_3
_geom_angle
_geom_angle_site_symmetry_1
C21 N1 C1 121.6(4) .
C21 N1 H1 121(4) .
C1 N1 H1 117(4) .
C21 N2 C7 117.5(4) .
N1 C1 C6 117.3(4) .
N1 C1 C2 121.9(4) .
C6 C1 C2 120.7(4) .
C3 C2 C1 119.3(5) .
C3 C2 H2 120.4 .
C1 C2 H2 120.4 .
C2 C3 C4 122.4(5) .
C2 C3 H3 118.8 .
C4 C3 H3 118.8 .
C10 C4 C5 118.6(4) 2_755
C10 C4 C3 123.0(4) 2_755
C5 C4 C3 118.3(4) .
C6 C5 C10 118.5(4) .
C6 C5 C4 119.2(4) .
C10 C5 C4 122.3(4) .
C7 C6 C1 117.9(4) .
C7 C6 C5 122.2(4) .
C1 C6 C5 120.0(4) .
N2 C7 C6 122.1(4) .
N2 C7 C8 119.0(4) .
C6 C7 C8 118.9(4) .
C9 C8 C7 119.8(5) .
C9 C8 H8 120.1 .
C7 C8 H8 120.1 .
C8 C9 C10 122.4(5) .
C8 C9 H9 118.8 .
C10 C9 H9 118.8 .
C4 C10 C5 119.0(4) 2_755
C4 C10 C9 122.7(4) 2_755
C5 C10 C9 118.3(4) .
N2 C21 N1 123.6(4) .
N2 C21 C23 119.4(5) .
N1 C21 C23 117.0(4) .
C28 C23 C24 117.4(5) .
C28 C23 C21 120.2(5) .
C24 C23 C21 122.4(6) .
F1 C24 C23 120.2(5) .
F1 C24 C25 117.8(7) .
C23 C24 C25 121.9(7) .
F2 C25 C26 120.5(7) .
F2 C25 C24 120.7(8) .
C26 C25 C24 118.8(7) .
C27 C26 F3 118.9(9) .
C27 C26 C25 121.1(6) .
F3 C26 C25 120.0(8) .
F4 C27 C26 120.7(7) .
F4 C27 C28 119.6(8) .
C26 C27 C28 119.7(8) .
F5 C28 C23 120.0(5) .
F5 C28 C27 118.9(7) .
C23 C28 C27 121.1(7) .
O32 C31 O31 128.7(6) .
O32 C31 C32 113.6(5) .
O31 C31 C32 117.7(5) .
F31 C32 F32 107.1(7) .
F31 C32 F33 110.1(7) .
F32 C32 F33 106.3(6) .
F31 C32 C31 113.0(5) .
F32 C32 C31 110.3(6) .
F33 C32 C31 109.8(6) .
O41 C41 O42 128.3(6) .
O41 C41 C42B 114.3(7) .
O42 C41 C42B 117.2(7) .
O41 C41 C42A 127.8(7) .
O42 C41 C42A 103.7(6) .
C42B C41 C42A 16.2(6) .
F41A C42A F43A 109.4(14) .
F41A C42A F42A 107.4(12) .
F43A C42A F42A 109.1(12) .
F41A C42A C41 106.0(13) .
F43A C42A C41 107.9(11) .
F42A C42A C41 116.8(11) .
F42B C42B F41B 107.6(12) .
F42B C42B F43B 106.9(12) .
F41B C42B F43B 108.7(13) .
F42B C42B C41 116.7(11) .
F41B C42B C41 112.4(12) .
F43B C42B C41 104.0(11) .
C41 O42 H42 109.5 .
O51 C51 O52 128.7(6) .
O51 C51 C52 121.5(5) .
O52 C51 C52 109.8(5) .
F53 C52 F52 107.8(7) .
F53 C52 F51 106.7(6) .
F52 C52 F51 105.6(6) .
F53 C52 C51 111.4(5) .
F52 C52 C51 114.1(5) .
F51 C52 C51 110.8(5) .
C51 O52 H22 109.5 .
O61 C61 O62 128.2(6) .
O61 C61 C62 119.3(6) .
O62 C61 C62 112.5(5) .
F62A C62 F61B 128.9(12) .
F62A C62 F63B 66.8(11) .
F61B C62 F63B 114.8(12) .
F62A C62 F63A 110.5(10) .
F61B C62 F63A 72.3(10) .
F63B C62 F63A 48.0(13) .
F62A C62 F61A 113.5(11) .
F61B C62 F61A 29.7(8) .
F63B C62 F61A 137.8(12) .
F63A C62 F61A 101.7(8) .
F62A C62 F62B 38.9(9) .
F61B C62 F62B 101.2(8) .
F63B C62 F62B 102.8(10) .
F63A C62 F62B 134.2(8) .
F61A C62 F62B 77.3(8) .
F62A C62 C61 112.9(8) .
F61B C62 C61 112.7(9) .
F63B C62 C61 111.4(7) .
F63A C62 C61 110.9(7) .
F61A C62 C61 106.8(9) .
F62B C62 C61 113.1(7) .
C61 O62 H62 109.5 .

loop_
_geom_bond_atom_site_label_1
_geom_bond_atom_site_label_2
_geom_bond_distance
_geom_bond_site_symmetry_2
N1 C21 1.351(6) .
N1 C1 1.356(6) .
N1 H1 0.83(5) .
N2 C21 1.305(6) .
N2 C7 1.363(6) .
C1 C6 1.404(7) .
C1 C2 1.413(7) .
C2 C3 1.348(7) .
C2 H2 0.9500 .
C3 C4 1.433(6) .
C3 H3 0.9500 .
C4 C10 1.413(6) 2_755
C4 C5 1.422(6) .
C5 C6 1.412(6) .
C5 C10 1.417(6) .
C6 C7 1.402(7) .
C7 C8 1.417(7) .
C8 C9 1.361(7) .
C8 H8 0.9500 .
C9 C10 1.436(7) .
C9 H9 0.9500 .
C10 C4 1.413(6) 2_755
C21 C23 1.488(7) .
C23 C28 1.379(9) .
C23 C24 1.381(9) .
C24 F1 1.336(8) .
C24 C25 1.384(8) .
C25 F2 1.334(9) .
C25 C26 1.364(12) .
C26 C27 1.356(12) .
C26 F3 1.356(7) .
C27 F4 1.321(9) .
C27 C28 1.388(9) .
C28 F5 1.317(8) .
C31 O32 1.227(7) .
C31 O31 1.248(7) .
C31 C32 1.533(9) .
C32 F31 1.314(7) .
C32 F32 1.327(8) .
C32 F33 1.329(8) .
C41 O41 1.188(7) .
C41 O42 1.305(7) .
C41 C42B 1.503(19) .
C41 C42A 1.593(19) .
C42A F41A 1.317(11) .
C42A F43A 1.320(11) .
C42A F42A 1.320(11) .
C42B F42B 1.318(11) .
C42B F41B 1.320(11) .
C42B F43B 1.324(10) .
O42 H42 0.8400 .
C51 O51 1.191(7) .
C51 O52 1.288(7) .
C51 C52 1.535(8) .
C52 F53 1.284(6) .
C52 F52 1.287(7) .
C52 F51 1.306(6) .
O52 H22 0.8400 .
C61 O61 1.198(7) .
C61 O62 1.289(7) .
C61 C62 1.526(8) .
C62 F62A 1.268(9) .
C62 F61B 1.275(9) .
C62 F63B 1.311(10) .
C62 F63A 1.323(9) .
C62 F61A 1.327(9) .
C62 F62B 1.332(9) .
O62 H62 0.8400 .

loop_
_geom_torsion_atom_site_label_1
_geom_torsion_atom_site_label_2
_geom_torsion_atom_site_label_3
_geom_torsion_atom_site_label_4
_geom_torsion
_geom_torsion_site_symmetry_1
_geom_torsion_site_symmetry_4
C21 N1 C1 C6 0.8(7) . .
C21 N1 C1 C2 178.1(5) . .
N1 C1 C2 C3 -177.0(5) . .
C6 C1 C2 C3 0.2(7) . .
C1 C2 C3 C4 -0.1(8) . .
C2 C3 C4 C10 179.7(5) . 2_755
C2 C3 C4 C5 -0.5(7) . .
C10 C4 C5 C6 -179.1(4) 2_755 .
C3 C4 C5 C6 1.1(6) . .
C10 C4 C5 C10 -0.1(7) 2_755 .
C3 C4 C5 C10 -179.9(5) . .
N1 C1 C6 C7 -1.6(7) . .
C2 C1 C6 C7 -179.0(5) . .
N1 C1 C6 C5 177.8(4) . .
C2 C1 C6 C5 0.5(7) . .
C10 C5 C6 C7 -0.7(7) . .
C4 C5 C6 C7 178.3(5) . .
C10 C5 C6 C1 179.9(4) . .
C4 C5 C6 C1 -1.1(7) . .
C21 N2 C7 C6 -0.1(7) . .
C21 N2 C7 C8 -179.5(5) . .
C1 C6 C7 N2 1.3(7) . .
C5 C6 C7 N2 -178.1(5) . .
C1 C6 C7 C8 -179.2(5) . .
C5 C6 C7 C8 1.4(7) . .
N2 C7 C8 C9 178.9(5) . .
C6 C7 C8 C9 -0.6(7) . .
C7 C8 C9 C10 -0.8(8) . .
C6 C5 C10 C4 179.1(4) . 2_755
C4 C5 C10 C4 0.1(7) . 2_755
C6 C5 C10 C9 -0.6(7) . .
C4 C5 C10 C9 -179.6(4) . .
C8 C9 C10 C4 -178.3(5) . 2_755
C8 C9 C10 C5 1.4(7) . .
C7 N2 C21 N1 -0.8(7) . .
C7 N2 C21 C23 176.8(5) . .
C1 N1 C21 N2 0.5(8) . .
C1 N1 C21 C23 -177.2(5) . .
N2 C21 C23 C28 -47.9(7) . .
N1 C21 C23 C28 129.8(6) . .
N2 C21 C23 C24 135.1(6) . .
N1 C21 C23 C24 -47.1(7) . .
C28 C23 C24 F1 177.4(5) . .
C21 C23 C24 F1 -5.6(8) . .
C28 C23 C24 C25 0.1(9) . .
C21 C23 C24 C25 177.1(5) . .
F1 C24 C25 F2 0.3(9) . .
C23 C24 C25 F2 177.6(5) . .
F1 C24 C25 C26 -179.6(6) . .
C23 C24 C25 C26 -2.3(9) . .
F2 C25 C26 C27 -176.9(6) . .
C24 C25 C26 C27 3.1(10) . .
F2 C25 C26 F3 1.2(10) . .
C24 C25 C26 F3 -178.9(5) . .
F3 C26 C27 F4 1.1(11) . .
C25 C26 C27 F4 179.2(7) . .
F3 C26 C27 C28 -179.8(6) . .
C25 C26 C27 C28 -1.7(11) . .
C24 C23 C28 F5 -179.9(6) . .
C21 C23 C28 F5 3.1(9) . .
C24 C23 C28 C27 1.3(9) . .
C21 C23 C28 C27 -175.8(6) . .
F4 C27 C28 F5 -0.3(11) . .
C26 C27 C28 F5 -179.4(7) . .
F4 C27 C28 C23 178.6(7) . .
C26 C27 C28 C23 -0.5(11) . .
O32 C31 C32 F31 -175.5(7) . .
O31 C31 C32 F31 3.9(11) . .
O32 C31 C32 F32 -55.7(9) . .
O31 C31 C32 F32 123.7(7) . .
O32 C31 C32 F33 61.1(8) . .
O31 C31 C32 F33 -119.4(7) . .
O41 C41 C42A F41A -122.8(12) . .
O42 C41 C42A F41A 62.2(12) . .
C42B C41 C42A F41A -86(3) . .
O41 C41 C42A F43A -5.6(16) . .
O42 C41 C42A F43A 179.3(11) . .
C42B C41 C42A F43A 31(2) . .
O41 C41 C42A F42A 117.7(11) . .
O42 C41 C42A F42A -57.3(11) . .
C42B C41 C42A F42A 155(4) . .
O41 C41 C42B F42B -47.8(13) . .
O42 C41 C42B F42B 128.3(10) . .
C42A C41 C42B F42B 164(4) . .
O41 C41 C42B F41B -172.8(10) . .
O42 C41 C42B F41B 3.3(13) . .
C42A C41 C42B F41B 39(3) . .
O41 C41 C42B F43B 69.7(11) . .
O42 C41 C42B F43B -114.2(10) . .
C42A C41 C42B F43B -79(3) . .
O51 C51 C52 F53 15.1(10) . .
O52 C51 C52 F53 -166.8(7) . .
O51 C51 C52 F52 137.5(7) . .
O52 C51 C52 F52 -44.3(8) . .
O51 C51 C52 F51 -103.5(7) . .
O52 C51 C52 F51 74.7(7) . .
O61 C61 C62 F62A 120.8(14) . .
O62 C61 C62 F62A -59.3(14) . .
O61 C61 C62 F61B -82.8(12) . .
O62 C61 C62 F61B 97.1(11) . .
O61 C61 C62 F63B 47.9(17) . .
O62 C61 C62 F63B -132.2(16) . .
O61 C61 C62 F63A -3.9(9) . .
O62 C61 C62 F63A 176.0(7) . .
O61 C61 C62 F61A -113.8(9) . .
O62 C61 C62 F61A 66.1(9) . .
O61 C61 C62 F62B 163.1(8) . .
O62 C61 C62 F62B -17.0(10) . .
